data_7211477
loop_
_publ_author_name
'Qi, Jin-Li'
'Zheng, Yue-Qing'
'Xu, Wei'
'Zhu, Hong-Lin'
'Lin, Jian-Li'
'Chang, Hai-Sheng'

_publ_section_title
;
 New Ce(iii) sulfate--tartrate-based MOFs: an insight into the
 controllable self-assembly of acentric metal--organic complexes
;
_journal_issue 48
_journal_name_full CrystEngComm
_journal_page_first 10618
_journal_paper_doi 10.1039/c3ce41740a
_journal_volume 15
_journal_year 2013
_chemical_formula_moiety 'C4 H10 Ce2 O17 S2'
_chemical_formula_sum 'C4 H10 Ce2 O17 S2'
_chemical_formula_weight 674.50
_chemical_name_systematic
;
?
;
_space_group_IT_number 14
_symmetry_cell_setting monoclinic
_symmetry_space_group_name_Hall '-P 2ybc'
_symmetry_space_group_name_H-M 'P 1 21/c 1'
_atom_sites_solution_hydrogens geom
_atom_sites_solution_primary direct
_atom_sites_solution_secondary difmap
_audit_creation_method SHELXL-97
_cell_angle_alpha 90.00
_cell_angle_beta 105.03(3)
_cell_angle_gamma 90.00
_cell_formula_units_Z 4
_cell_length_a 5.9704(12)
_cell_length_b 23.888(5)
_cell_length_c 10.792(2)
_cell_measurement_reflns_used 14144
_cell_measurement_temperature 293(2)
_cell_measurement_theta_max 27.48
_cell_measurement_theta_min 3.22
_cell_volume 1486.5(6)
_computing_cell_refinement RAPID-AUTO
_computing_data_collection 'RAPID-AUTO (Rigaku, 1998)'
_computing_data_reduction 'CrystalStructure (Rigaku/MSC, 2004)'
_computing_molecular_graphics 'ORTEPII (Johnson, 1976)'
_computing_publication_material SHELXL-97
_computing_structure_refinement 'SHELXL-97 (Sheldrick, 2008)'
_computing_structure_solution 'SHELXS-97 (Sheldrick, 2008)'
_diffrn_ambient_temperature 293(2)
_diffrn_detector_area_resol_mean 0
_diffrn_measured_fraction_theta_full 0.992
_diffrn_measured_fraction_theta_max 0.992
_diffrn_measurement_device_type 'Rigaku R-AXIS RAPID'
_diffrn_measurement_method '\w scans'
_diffrn_radiation_monochromator graphite
_diffrn_radiation_source 'fine-focus sealed tube'
_diffrn_radiation_type MoK\a
_diffrn_radiation_wavelength 0.71073
_diffrn_reflns_av_R_equivalents 0.0661
_diffrn_reflns_av_sigmaI/netI 0.0504
_diffrn_reflns_limit_h_max 7
_diffrn_reflns_limit_h_min -7
_diffrn_reflns_limit_k_max 30
_diffrn_reflns_limit_k_min -30
_diffrn_reflns_limit_l_max 14
_diffrn_reflns_limit_l_min -13
_diffrn_reflns_number 14144
_diffrn_reflns_theta_full 27.48
_diffrn_reflns_theta_max 27.48
_diffrn_reflns_theta_min 3.22
_diffrn_standards_decay_% 0
_diffrn_standards_interval_count image
_diffrn_standards_interval_time 0
_diffrn_standards_number 0
_exptl_absorpt_coefficient_mu 6.423
_exptl_absorpt_correction_T_max 0.526
_exptl_absorpt_correction_T_min 0.433
_exptl_absorpt_correction_type empirical
_exptl_absorpt_process_details 'ABSCOR (Higashi, 1995)'
_exptl_crystal_colour colorless
_exptl_crystal_density_diffrn 3.014
_exptl_crystal_density_method 'not measured'
_exptl_crystal_description block
_exptl_crystal_F_000 1272
_exptl_crystal_size_max 0.230
_exptl_crystal_size_mid 0.110
_exptl_crystal_size_min 0.100
_refine_diff_density_max 1.951
_refine_diff_density_min -1.120
_refine_diff_density_rms 0.220
_refine_ls_extinction_coef 0.00074(15)
_refine_ls_extinction_expression Fc^*^=kFc[1+0.001xFc^2^\l^3^/sin(2\q)]^-1/4^
_refine_ls_extinction_method SHELXL
_refine_ls_goodness_of_fit_ref 1.041
_refine_ls_hydrogen_treatment constr
_refine_ls_matrix_type full
_refine_ls_number_parameters 227
_refine_ls_number_reflns 3370
_refine_ls_number_restraints 0
_refine_ls_restrained_S_all 1.041
_refine_ls_R_factor_all 0.0433
_refine_ls_R_factor_gt 0.0346
_refine_ls_shift/su_max 0.001
_refine_ls_shift/su_mean 0.000
_refine_ls_structure_factor_coef Fsqd
_refine_ls_weighting_details 'calc w=1/[\s^2^(Fo^2^)+(0.0289P)^2^+6.1183P] where P=(Fo^2^+2Fc^2^)/3'
_refine_ls_weighting_scheme calc
_refine_ls_wR_factor_gt 0.0702
_refine_ls_wR_factor_ref 0.0733
_reflns_number_gt 2953
_reflns_number_total 3370
_reflns_threshold_expression >2sigma(I)
_cod_data_source_file c3ce41740a.txt
_cod_data_source_block shx97_5
_cod_original_sg_symbol_Hall '-P 2ybc '
_cod_original_sg_symbol_H-M 'P 21/c'
_cod_database_code 7211477

loop_
_symmetry_equiv_pos_as_xyz
'x, y, z'
'-x, y+1/2, -z+1/2'
'-x, -y, -z'
'x, -y-1/2, z-1/2'

loop_
_atom_site_label
_atom_site_type_symbol
_atom_site_fract_x
_atom_site_fract_y
_atom_site_fract_z
_atom_site_U_iso_or_equiv
_atom_site_adp_type
_atom_site_occupancy
_atom_site_symmetry_multiplicity
_atom_site_calc_flag
_atom_site_refinement_flags
Ce1 Ce 0.19740(4) 0.440674(11) 0.14343(2) 0.01002(9) Uani 1 1 d .
Ce2 Ce 0.12796(5) 0.345792(11) -0.39547(3) 0.01144(10) Uani 1 1 d .
O1 O 0.1933(7) 0.33804(16) 0.1609(4) 0.0233(9) Uani 1 1 d .
O2 O 0.0634(8) 0.25308(16) 0.1010(4) 0.0283(9) Uani 1 1 d .
O3 O -0.1305(6) 0.38704(14) -0.0214(3) 0.0171(7) Uani 1 1 d .
H3B H -0.2592 0.3999 -0.0247 0.026 Uiso 1 1 calc R
O4 O 0.1021(6) 0.31211(16) -0.1649(3) 0.0175(7) Uani 1 1 d .
H4A H 0.1143 0.2957 -0.2297 0.026 Uiso 1 1 calc R
O5 O -0.5087(6) 0.32090(19) -0.2469(4) 0.0280(9) Uani 1 1 d .
O6 O -0.2530(7) 0.34093(19) -0.3553(4) 0.0289(10) Uani 1 1 d .
C1 C 0.0573(9) 0.3047(2) 0.0913(5) 0.0157(10) Uani 1 1 d .
C2 C -0.1397(9) 0.3271(2) -0.0179(5) 0.0156(10) Uani 1 1 d .
H2A H -0.2881 0.3158 -0.0026 0.019 Uiso 1 1 calc R
C3 C -0.1192(8) 0.3011(2) -0.1449(5) 0.0149(10) Uani 1 1 d .
H3A H -0.1379 0.2605 -0.1401 0.018 Uiso 1 1 calc R
C4 C -0.3079(9) 0.3232(2) -0.2574(5) 0.0178(10) Uani 1 1 d .
S1 S 0.29849(19) 0.45500(5) -0.13265(11) 0.0107(2) Uani 1 1 d .
O7 O 0.3964(6) 0.41310(15) -0.0323(3) 0.0168(7) Uani 1 1 d .
O8 O 0.1381(6) 0.48932(14) -0.0778(3) 0.0136(7) Uani 1 1 d .
O9 O 0.1633(6) 0.42865(15) -0.2509(3) 0.0170(7) Uani 1 1 d .
O10 O 0.4837(6) 0.48893(16) -0.1590(4) 0.0206(8) Uani 1 1 d .
S2 S -0.2082(2) 0.39711(5) -0.64798(11) 0.0130(2) Uani 1 1 d .
O11 O -0.1104(7) 0.42743(17) -0.5267(4) 0.0278(9) Uani 1 1 d .
O12 O -0.1564(7) 0.33762(16) -0.6186(4) 0.0250(9) Uani 1 1 d .
O13 O -0.4601(6) 0.40640(18) -0.6896(4) 0.0273(9) Uani 1 1 d .
O14 O -0.1023(7) 0.41631(19) -0.7475(4) 0.0301(10) Uani 1 1 d .
O15 O 0.2442(7) 0.50320(19) 0.3371(4) 0.0301(10) Uani 1 1 d .
H15A H 0.2632 0.4772 0.3917 0.036 Uiso 1 1 d .
H15B H 0.1123 0.5174 0.3211 0.036 Uiso 1 1 d .
O16 O 0.3355(7) 0.30229(19) -0.5678(4) 0.0312(10) Uani 1 1 d .
H16A H 0.3346 0.3123 -0.6427 0.037 Uiso 1 1 d .
H16B H 0.4471 0.3153 -0.5099 0.037 Uiso 1 1 d .
O17 O 0.3852(8) 0.42326(19) -0.4563(4) 0.0317(10) Uani 1 1 d .
H17A H 0.4299 0.4137 -0.5211 0.038 Uiso 1 1 d .
H17B H 0.4921 0.4441 -0.4135 0.038 Uiso 1 1 d .

loop_
_atom_site_aniso_label
_atom_site_aniso_U_11
_atom_site_aniso_U_22
_atom_site_aniso_U_33
_atom_site_aniso_U_23
_atom_site_aniso_U_13
_atom_site_aniso_U_12
Ce1 0.01028(14) 0.01194(15) 0.00842(14) 0.00111(9) 0.00348(10) 0.00025(9)
Ce2 0.01171(15) 0.01205(15) 0.01003(15) -0.00033(9) 0.00185(11) -0.00002(9)
O1 0.024(2) 0.0184(19) 0.023(2) 0.0007(15) -0.0018(17) 0.0011(15)
O2 0.046(3) 0.0149(19) 0.021(2) 0.0021(15) 0.0027(19) 0.0054(18)
O3 0.0163(17) 0.0143(17) 0.0196(18) 0.0014(14) 0.0025(15) 0.0033(13)
O4 0.0110(16) 0.0273(19) 0.0151(17) -0.0035(14) 0.0052(14) 0.0010(14)
O5 0.0124(18) 0.047(3) 0.024(2) 0.0045(19) 0.0039(16) 0.0024(17)
O6 0.0171(18) 0.049(3) 0.022(2) 0.0133(18) 0.0079(17) 0.0039(17)
C1 0.022(2) 0.015(2) 0.012(2) 0.0001(18) 0.007(2) 0.001(2)
C2 0.017(2) 0.015(2) 0.016(2) 0.0014(19) 0.008(2) -0.0014(19)
C3 0.014(2) 0.018(2) 0.013(2) 0.0004(18) 0.0052(19) -0.0007(19)
C4 0.016(2) 0.020(3) 0.017(2) 0.002(2) 0.003(2) 0.003(2)
S1 0.0117(5) 0.0114(5) 0.0102(5) -0.0016(4) 0.0052(4) 0.0000(4)
O7 0.0201(17) 0.0180(18) 0.0139(17) 0.0023(14) 0.0074(14) 0.0054(14)
O8 0.0139(16) 0.0146(16) 0.0131(16) -0.0029(13) 0.0051(13) 0.0032(13)
O9 0.0207(18) 0.0185(17) 0.0117(17) -0.0067(14) 0.0039(14) -0.0024(14)
O10 0.0188(18) 0.0232(19) 0.0210(19) -0.0005(15) 0.0074(15) -0.0067(15)
S2 0.0110(5) 0.0184(6) 0.0100(5) 0.0036(4) 0.0034(4) 0.0010(4)
O11 0.036(2) 0.025(2) 0.017(2) -0.0027(16) -0.0028(18) 0.0045(18)
O12 0.031(2) 0.019(2) 0.020(2) 0.0009(15) -0.0020(17) 0.0042(16)
O13 0.0131(18) 0.035(2) 0.032(2) 0.0116(18) 0.0030(17) -0.0002(16)
O14 0.028(2) 0.046(3) 0.025(2) 0.0169(19) 0.0210(18) 0.0054(19)
O15 0.023(2) 0.041(3) 0.027(2) -0.0117(18) 0.0081(18) 0.0058(18)
O16 0.028(2) 0.042(3) 0.024(2) -0.0004(18) 0.0064(18) -0.0008(19)
O17 0.036(2) 0.037(2) 0.029(2) -0.0054(18) 0.019(2) -0.0065(19)

loop_
_atom_type_symbol
_atom_type_description
_atom_type_scat_dispersion_real
_atom_type_scat_dispersion_imag
_atom_type_scat_source
C C 0.0033 0.0016 'International Tables Vol C Tables 4.2.6.8 and 6.1.1.4'
H H 0.0000 0.0000 'International Tables Vol C Tables 4.2.6.8 and 6.1.1.4'
O O 0.0106 0.0060 'International Tables Vol C Tables 4.2.6.8 and 6.1.1.4'
S S 0.1246 0.1234 'International Tables Vol C Tables 4.2.6.8 and 6.1.1.4'
Ce Ce -0.2486 2.6331 'International Tables Vol C Tables 4.2.6.8 and 6.1.1.4'

loop_
_geom_angle_atom_site_label_1
_geom_angle_atom_site_label_2
_geom_angle_atom_site_label_3
_geom_angle
_geom_angle_site_symmetry_1
_geom_angle_site_symmetry_3
O14 Ce1 O1 72.76(15) 1_556 .
O14 Ce1 O13 98.00(14) 1_556 1_656
O1 Ce1 O13 68.83(13) . 1_656
O14 Ce1 O10 139.55(14) 1_556 3_665
O1 Ce1 O10 133.18(13) . 3_665
O13 Ce1 O10 72.87(13) 1_656 3_665
O14 Ce1 O15 71.40(15) 1_556 .
O1 Ce1 O15 121.82(14) . .
O13 Ce1 O15 72.63(14) 1_656 .
O10 Ce1 O15 68.26(14) 3_665 .
O14 Ce1 O8 70.89(13) 1_556 3_565
O1 Ce1 O8 130.45(12) . 3_565
O13 Ce1 O8 148.37(13) 1_656 3_565
O10 Ce1 O8 96.09(12) 3_665 3_565
O15 Ce1 O8 75.75(12) . 3_565
O14 Ce1 O7 145.81(14) 1_556 .
O1 Ce1 O7 79.45(13) . .
O13 Ce1 O7 89.98(13) 1_656 .
O10 Ce1 O7 74.56(12) 3_665 .
O15 Ce1 O7 142.10(13) . .
O8 Ce1 O7 116.14(11) 3_565 .
O14 Ce1 O8 127.23(12) 1_556 .
O1 Ce1 O8 121.02(12) . .
O13 Ce1 O8 134.76(12) 1_656 .
O10 Ce1 O8 71.47(12) 3_665 .
O15 Ce1 O8 117.13(13) . .
O8 Ce1 O8 62.82(13) 3_565 .
O7 Ce1 O8 54.21(11) . .
O14 Ce1 O3 72.52(14) 1_556 .
O1 Ce1 O3 62.81(11) . .
O13 Ce1 O3 131.42(13) 1_656 .
O10 Ce1 O3 142.58(12) 3_665 .
O15 Ce1 O3 139.11(13) . .
O8 Ce1 O3 74.81(11) 3_565 .
O7 Ce1 O3 77.30(12) . .
O8 Ce1 O3 72.18(11) . .
O14 Ce1 S1 143.83(10) 1_556 .
O1 Ce1 S1 100.70(10) . .
O13 Ce1 S1 112.99(10) 1_656 .
O10 Ce1 S1 70.67(9) 3_665 .
O15 Ce1 S1 134.32(11) . .
O8 Ce1 S1 89.74(8) 3_565 .
O7 Ce1 S1 26.88(8) . .
O8 Ce1 S1 27.34(8) . .
O3 Ce1 S1 73.04(9) . .
O2 Ce2 O5 83.15(15) 4_565 1_655
O2 Ce2 O6 78.52(16) 4_565 .
O5 Ce2 O6 126.30(14) 1_655 .
O2 Ce2 O9 141.32(13) 4_565 .
O5 Ce2 O9 82.20(14) 1_655 .
O6 Ce2 O9 81.81(14) . .
O2 Ce2 O12 81.10(13) 4_565 .
O5 Ce2 O12 149.96(14) 1_655 .
O6 Ce2 O12 75.02(14) . .
O9 Ce2 O12 125.07(12) . .
O2 Ce2 O17 143.45(15) 4_565 .
O5 Ce2 O17 81.66(15) 1_655 .
O6 Ce2 O17 136.31(15) . .
O9 Ce2 O17 68.47(13) . .
O12 Ce2 O17 96.18(14) . .
O2 Ce2 O11 131.86(14) 4_565 .
O5 Ce2 O11 144.65(14) 1_655 .
O6 Ce2 O11 74.21(14) . .
O9 Ce2 O11 72.06(12) . .
O12 Ce2 O11 54.00(12) . .
O17 Ce2 O11 66.70(14) . .
O2 Ce2 O4 70.60(13) 4_565 .
O5 Ce2 O4 64.13(13) 1_655 .
O6 Ce2 O4 62.18(12) . .
O9 Ce2 O4 70.78(12) . .
O12 Ce2 O4 132.06(12) . .
O17 Ce2 O4 129.39(12) . .
O11 Ce2 O4 125.41(12) . .
O2 Ce2 O16 73.09(14) 4_565 .
O5 Ce2 O16 82.45(14) 1_655 .
O6 Ce2 O16 136.44(14) . .
O9 Ce2 O16 139.25(13) . .
O12 Ce2 O16 68.56(13) . .
O17 Ce2 O16 72.08(14) . .
O11 Ce2 O16 101.39(13) . .
O4 Ce2 O16 132.67(12) . .
O2 Ce2 S2 107.67(10) 4_565 .
O5 Ce2 S2 157.33(10) 1_655 .
O6 Ce2 S2 76.06(10) . .
O9 Ce2 S2 99.34(9) . .
O12 Ce2 S2 27.06(9) . .
O17 Ce2 S2 77.99(10) . .
O11 Ce2 S2 27.33(9) . .
O4 Ce2 S2 137.88(8) . .
O16 Ce2 S2 81.87(9) . .
O2 Ce2 H16B 81.5 4_565 .
O5 Ce2 H16B 66.9 1_655 .
O6 Ce2 H16B 153.9 . .
O9 Ce2 H16B 124.0 . .
O12 Ce2 H16B 85.5 . .
O17 Ce2 H16B 62.0 . .
O11 Ce2 H16B 108.2 . .
O4 Ce2 H16B 125.5 . .
O16 Ce2 H16B 18.2 . .
S2 Ce2 H16B 94.5 . .
C1 O1 Ce1 127.6(3) . .
C1 O2 Ce2 170.6(4) . 4_566
C2 O3 Ce1 119.9(3) . .
C2 O3 H3B 109.5 . .
Ce1 O3 H3B 112.0 . .
C3 O4 Ce2 118.8(3) . .
C3 O4 H4A 109.5 . .
Ce2 O4 H4A 46.2 . .
C4 O5 Ce2 130.9(4) . 1_455
C4 O6 Ce2 128.8(3) . .
O2 C1 O1 126.0(5) . .
O2 C1 C2 114.4(4) . .
O1 C1 C2 119.6(4) . .
O3 C2 C1 110.0(4) . .
O3 C2 C3 111.5(4) . .
C1 C2 C3 108.8(4) . .
O3 C2 H2A 108.8 . .
C1 C2 H2A 108.8 . .
C3 C2 H2A 108.8 . .
O4 C3 C4 109.9(4) . .
O4 C3 C2 110.7(4) . .
C4 C3 C2 110.9(4) . .
O4 C3 H3A 108.4 . .
C4 C3 H3A 108.4 . .
C2 C3 H3A 108.4 . .
O5 C4 O6 124.2(5) . .
O5 C4 C3 116.6(5) . .
O6 C4 C3 119.1(5) . .
O10 S1 O9 110.1(2) . .
O10 S1 O7 110.1(2) . .
O9 S1 O7 111.8(2) . .
O10 S1 O8 111.6(2) . .
O9 S1 O8 108.5(2) . .
O7 S1 O8 104.7(2) . .
O10 S1 Ce1 125.15(16) . .
O9 S1 Ce1 124.76(16) . .
O7 S1 Ce1 51.79(14) . .
O8 S1 Ce1 52.86(14) . .
S1 O7 Ce1 101.33(18) . .
S1 O8 Ce1 141.5(2) . 3_565
S1 O8 Ce1 99.80(16) . .
Ce1 O8 Ce1 117.18(13) 3_565 .
S1 O9 Ce2 145.5(2) . .
S1 O10 Ce1 163.6(2) . 3_665
O14 S2 O13 109.4(2) . .
O14 S2 O12 110.9(3) . .
O13 S2 O12 110.7(2) . .
O14 S2 O11 110.6(3) . .
O13 S2 O11 109.6(3) . .
O12 S2 O11 105.7(2) . .
O14 S2 Ce2 117.09(17) . .
O13 S2 Ce2 133.47(17) . .
O12 S2 Ce2 52.58(15) . .
O11 S2 Ce2 54.09(16) . .
S2 O11 Ce2 98.6(2) . .
S2 O12 Ce2 100.36(19) . .
S2 O13 Ce1 148.7(3) . 1_454
S2 O14 Ce1 160.0(3) . 1_554
Ce1 O15 H15A 96.2 . .
Ce1 O15 H15B 100.0 . .
H15A O15 H15B 113.2 . .
Ce2 O16 H16A 131.6 . .
Ce2 O16 H16B 76.3 . .
H16A O16 H16B 114.4 . .
Ce2 O17 H17A 110.7 . .
Ce2 O17 H17B 133.8 . .
H17A O17 H17B 104.8 . .

loop_
_geom_bond_atom_site_label_1
_geom_bond_atom_site_label_2
_geom_bond_distance
_geom_bond_site_symmetry_2
Ce1 O14 2.453(4) 1_556
Ce1 O1 2.460(4) .
Ce1 O13 2.487(4) 1_656
Ce1 O10 2.513(4) 3_665
Ce1 O15 2.525(4) .
Ce1 O8 2.564(3) 3_565
Ce1 O7 2.571(4) .
Ce1 O8 2.595(3) .
Ce1 O3 2.614(4) .
Ce1 S1 3.2081(13) .
Ce2 O2 2.392(4) 4_565
Ce2 O5 2.414(4) 1_655
Ce2 O6 2.426(4) .
Ce2 O9 2.495(3) .
Ce2 O12 2.568(4) .
Ce2 O17 2.596(4) .
Ce2 O11 2.606(4) .
Ce2 O4 2.657(4) .
Ce2 O16 2.696(5) .
Ce2 S2 3.1811(15) .
Ce2 H16B 2.6281 .
O1 C1 1.241(6) .
O2 C1 1.238(6) .
O2 Ce2 2.392(4) 4_566
O3 C2 1.433(6) .
O3 H3B 0.8200 .
O4 C3 1.418(6) .
O4 H4A 0.8200 .
O5 C4 1.235(7) .
O5 Ce2 2.414(4) 1_455
O6 C4 1.258(7) .
C1 C2 1.529(7) .
C2 C3 1.539(7) .
C2 H2A 0.9800 .
C3 C4 1.520(7) .
C3 H3A 0.9800 .
S1 O10 1.457(4) .
S1 O9 1.464(3) .
S1 O7 1.479(4) .
S1 O8 1.495(3) .
O8 Ce1 2.564(3) 3_565
O10 Ce1 2.513(4) 3_665
S2 O14 1.455(4) .
S2 O13 1.470(4) .
S2 O12 1.471(4) .
S2 O11 1.477(4) .
O13 Ce1 2.487(4) 1_454
O14 Ce1 2.453(4) 1_554
O15 H15A 0.8429 .
O15 H15B 0.8332 .
O16 H16A 0.8421 .
O16 H16B 0.8450 .
O17 H17A 0.8419 .
O17 H17B 0.8454 .
